data_7210024
loop_
_publ_author_name
'Eberhard, Jens'
'Stoll, Ion'
'Brockhinke, Regina'
'Neumann, Beate'
'Stammler, Hans-Georg'
'Riefer, Arthur'
'Rauls, Eva'
'Schmidt, Wolf Gero'
'Mattay, Jochen'

_publ_section_title
;
 Structural variety of 5-fluoroarene-2-aminopyrimidine in comparison to
 2-aminopyrimidine silver(i) coordination polymers: progress report and
 overview
;
_journal_issue 21
_journal_name_full CrystEngComm
_journal_page_first 4225
_journal_paper_doi 10.1039/c2ce26388b
_journal_volume 15
_journal_year 2013
_chemical_formula_moiety 'C13 H7 Ag F7 N3 O3'
_chemical_formula_sum 'C13 H7 Ag F7 N3 O3'
_chemical_formula_weight 494.09
_chemical_name_systematic ?
_space_group_IT_number 61
_symmetry_cell_setting orthorhombic
_symmetry_space_group_name_Hall '-P 2ac 2ab'
_symmetry_space_group_name_H-M 'P b c a'
_atom_sites_solution_hydrogens geom
_atom_sites_solution_primary direct
_atom_sites_solution_secondary difmap
_audit_creation_method SHELXL-97
_cell_angle_alpha 90.00
_cell_angle_beta 90.00
_cell_angle_gamma 90.00
_cell_formula_units_Z 8
_cell_length_a 8.22210(10)
_cell_length_b 11.5994(2)
_cell_length_c 31.6633(4)
_cell_measurement_reflns_used 47157
_cell_measurement_temperature 100(2)
_cell_measurement_theta_max 30.034
_cell_measurement_theta_min 2.910
_cell_volume 3019.77(7)
_computing_cell_refinement 'HKL Scalepack (Otwinowski & Minor 1997)'
_computing_data_collection 'Collect, Bruker AXS, 2004'
_computing_data_reduction 'Denzo and Scalepack (Otwinowski & Minor, 1997)'
_computing_molecular_graphics 'SHELXTL-PLUS (1990)'
_computing_publication_material 'SHELXL-97 (Sheldrick, 1997)'
_computing_structure_refinement 'SHELXL-97 (Sheldrick, 1997)'
_computing_structure_solution 'SHELXS-97 (Sheldrick, 1990)'
_diffrn_ambient_temperature 100(2)
_diffrn_measured_fraction_theta_full 0.999
_diffrn_measured_fraction_theta_max 0.999
_diffrn_measurement_device_type KappaCCD
_diffrn_measurement_method CCD
_diffrn_radiation_monochromator graphite
_diffrn_radiation_source 'fine-focus sealed tube'
_diffrn_radiation_type MoK\a
_diffrn_radiation_wavelength 0.71073
_diffrn_reflns_av_R_equivalents 0.055
_diffrn_reflns_av_sigmaI/netI 0.0327
_diffrn_reflns_limit_h_max 11
_diffrn_reflns_limit_h_min -11
_diffrn_reflns_limit_k_max 16
_diffrn_reflns_limit_k_min -16
_diffrn_reflns_limit_l_max 44
_diffrn_reflns_limit_l_min -44
_diffrn_reflns_number 44790
_diffrn_reflns_theta_full 29.99
_diffrn_reflns_theta_max 29.99
_diffrn_reflns_theta_min 3.10
_exptl_absorpt_coefficient_mu 1.439
_exptl_absorpt_correction_T_max 0.9315
_exptl_absorpt_correction_T_min 0.7240
_exptl_absorpt_correction_type multi-scan
_exptl_absorpt_process_details 'Denzo and Scalepack (Otwinowski & Minor, 1997)'
_exptl_crystal_colour Colourless
_exptl_crystal_density_diffrn 2.174
_exptl_crystal_density_method 'not measured'
_exptl_crystal_description fragment
_exptl_crystal_F_000 1920
_exptl_crystal_size_max 0.24
_exptl_crystal_size_mid 0.18
_exptl_crystal_size_min 0.05
_refine_diff_density_max 0.572
_refine_diff_density_min -0.755
_refine_diff_density_rms 0.098
_refine_ls_extinction_method none
_refine_ls_goodness_of_fit_ref 1.070
_refine_ls_hydrogen_treatment mixed
_refine_ls_matrix_type full
_refine_ls_number_parameters 261
_refine_ls_number_reflns 4395
_refine_ls_number_restraints 2
_refine_ls_restrained_S_all 1.073
_refine_ls_R_factor_all 0.0444
_refine_ls_R_factor_gt 0.0286
_refine_ls_shift/su_max 0.005
_refine_ls_shift/su_mean 0.000
_refine_ls_structure_factor_coef Fsqd
_refine_ls_weighting_details 'calc w=1/[\s^2^(Fo^2^)+(0.0387P)^2^+0.0499P] where P=(Fo^2^+2Fc^2^)/3'
_refine_ls_weighting_scheme calc
_refine_ls_wR_factor_gt 0.0693
_refine_ls_wR_factor_ref 0.0743
_reflns_number_gt 3356
_reflns_number_total 4395
_reflns_threshold_expression >2sigma(I)
_cod_data_source_file c2ce26388b.txt
_cod_data_source_block compound4
_cod_depositor_comments
;
The following automatic conversions were performed:

'_symmetry_cell_setting' value 'Orthorhombic' changed to
'orthorhombic' according to
/home/saulius/struct/CIF-dictionaries/cif_core.dic dictionary named
'cif_core.dic' version 2.4.2 from 2011-04-26.

Automatic conversion script
Id: cif_fix_values 1891 2012-01-12 08:04:46Z andrius 
;
_cod_database_code 7210024

loop_
_symmetry_equiv_pos_as_xyz
'x, y, z'
'-x+1/2, -y, z+1/2'
'x+1/2, -y+1/2, -z'
'-x, y+1/2, -z+1/2'
'-x, -y, -z'
'x-1/2, y, -z-1/2'
'-x-1/2, y-1/2, z'
'x, -y-1/2, z-1/2'

loop_
_atom_site_label
_atom_site_type_symbol
_atom_site_fract_x
_atom_site_fract_y
_atom_site_fract_z
_atom_site_U_iso_or_equiv
_atom_site_adp_type
_atom_site_occupancy
_atom_site_symmetry_multiplicity
_atom_site_calc_flag
_atom_site_refinement_flags
Ag1 Ag 0.10590(2) 0.383067(13) 0.514813(5) 0.01870(6) Uani 1 1 d .
F1 F 0.40947(14) 0.68891(10) 0.66999(4) 0.0215(3) Uani 1 1 d .
F2 F 0.55157(16) 0.64532(10) 0.74460(4) 0.0236(3) Uani 1 1 d .
F3 F 0.82046(15) 0.32561(10) 0.68475(4) 0.0243(3) Uani 1 1 d .
F4 F 0.67449(16) 0.36628(10) 0.61080(4) 0.0199(3) Uani 1 1 d .
F5 F -0.11918(14) 0.28129(11) 0.37403(4) 0.0234(3) Uani 1 1 d .
F6 F 0.10692(15) 0.35471(12) 0.35266(4) 0.0249(3) Uani 1 1 d .
F7 F -0.10898(16) 0.45992(11) 0.35572(4) 0.0286(3) Uani 1 1 d .
O1 O 0.77274(19) 0.47052(12) 0.75353(4) 0.0243(3) Uani 1 1 d .
O2 O 0.0230(2) 0.32948(12) 0.44719(4) 0.0250(4) Uani 1 1 d .
O3 O 0.04904(19) 0.51427(13) 0.42711(4) 0.0234(3) Uani 1 1 d .
N1 N 0.3136(2) 0.50129(14) 0.53505(5) 0.0159(3) Uani 1 1 d .
N2 N 0.2887(2) 0.63062(15) 0.48011(5) 0.0163(4) Uani 1 1 d D
H2A H 0.237(3) 0.5840(16) 0.4650(6) 0.021(6) Uiso 1 1 d D
H2B H 0.330(3) 0.6848(16) 0.4682(6) 0.019(6) Uiso 1 1 d D
N3 N 0.4197(2) 0.69331(14) 0.53999(5) 0.0163(4) Uani 1 1 d .
C1 C 0.3419(3) 0.60807(16) 0.51877(6) 0.0153(4) Uani 1 1 d .
C2 C 0.4811(3) 0.66745(17) 0.57788(6) 0.0169(4) Uani 1 1 d .
H2C H 0.543(3) 0.7323(19) 0.5921(6) 0.014(5) Uiso 1 1 d .
C3 C 0.4673(2) 0.55846(17) 0.59604(6) 0.0154(4) Uani 1 1 d .
C4 C 0.3788(2) 0.47851(18) 0.57282(6) 0.0162(4) Uani 1 1 d .
H4A H 0.358(3) 0.403(2) 0.5831(7) 0.021(6) Uiso 1 1 d .
C5 C 0.5393(2) 0.53057(17) 0.63794(6) 0.0150(4) Uani 1 1 d .
C6 C 0.5119(2) 0.59864(16) 0.67315(6) 0.0168(4) Uani 1 1 d .
C7 C 0.5839(2) 0.57702(19) 0.71177(7) 0.0181(4) Uani 1 1 d .
C8 C 0.6910(2) 0.48538(17) 0.71651(6) 0.0180(4) Uani 1 1 d .
C9 C 0.7165(3) 0.41488(17) 0.68169(6) 0.0177(4) Uani 1 1 d .
C10 C 0.6419(2) 0.43657(17) 0.64379(6) 0.0166(4) Uani 1 1 d .
C11 C 0.7183(3) 0.37405(16) 0.77828(7) 0.0225(5) Uani 1 1 d .
H11A H 0.6015 0.3816 0.7838 0.034 Uiso 1 1 calc R
H11B H 0.7775 0.3724 0.8051 0.034 Uiso 1 1 calc R
H11C H 0.7387 0.3024 0.7628 0.034 Uiso 1 1 calc R
C12 C 0.0195(2) 0.41056(18) 0.42116(6) 0.0176(4) Uani 1 1 d .
C13 C -0.0268(3) 0.37648(17) 0.37560(6) 0.0180(4) Uani 1 1 d .

loop_
_atom_site_aniso_label
_atom_site_aniso_U_11
_atom_site_aniso_U_22
_atom_site_aniso_U_33
_atom_site_aniso_U_23
_atom_site_aniso_U_13
_atom_site_aniso_U_12
Ag1 0.02602(10) 0.01384(9) 0.01623(9) -0.00025(6) -0.00240(6) -0.00344(6)
F1 0.0214(7) 0.0201(6) 0.0229(6) -0.0052(5) -0.0039(5) 0.0053(5)
F2 0.0308(7) 0.0244(6) 0.0157(6) -0.0056(5) -0.0009(5) -0.0033(6)
F3 0.0241(7) 0.0211(7) 0.0277(7) 0.0036(5) -0.0058(5) 0.0062(6)
F4 0.0227(6) 0.0202(6) 0.0168(6) -0.0021(5) 0.0008(5) 0.0027(5)
F5 0.0230(7) 0.0227(7) 0.0245(7) 0.0034(5) -0.0060(5) -0.0075(5)
F6 0.0254(7) 0.0285(7) 0.0206(6) -0.0028(5) 0.0073(5) -0.0024(6)
F7 0.0365(8) 0.0241(7) 0.0252(7) 0.0065(6) -0.0094(6) 0.0051(6)
O1 0.0288(8) 0.0251(8) 0.0190(7) 0.0082(6) -0.0104(7) -0.0100(7)
O2 0.0362(9) 0.0222(8) 0.0167(7) 0.0016(6) -0.0038(7) 0.0061(7)
O3 0.0234(8) 0.0220(8) 0.0247(8) -0.0021(7) 0.0018(7) -0.0057(7)
N1 0.0171(8) 0.0145(8) 0.0161(8) 0.0012(7) -0.0009(7) -0.0002(7)
N2 0.0207(9) 0.0149(9) 0.0133(9) 0.0019(7) -0.0021(7) -0.0056(7)
N3 0.0175(9) 0.0142(8) 0.0171(8) -0.0003(7) -0.0010(7) 0.0004(7)
C1 0.0136(9) 0.0155(10) 0.0167(10) 0.0001(8) 0.0012(7) 0.0020(8)
C2 0.0180(10) 0.0162(10) 0.0165(10) -0.0010(8) -0.0001(8) -0.0003(8)
C3 0.0161(10) 0.0150(10) 0.0149(9) 0.0010(8) 0.0014(8) 0.0010(8)
C4 0.0172(10) 0.0143(10) 0.0172(10) 0.0026(8) 0.0009(8) -0.0006(8)
C5 0.0153(10) 0.0140(9) 0.0155(9) 0.0026(8) -0.0010(8) -0.0012(8)
C6 0.0157(10) 0.0144(10) 0.0202(10) 0.0021(8) -0.0018(8) -0.0012(8)
C7 0.0199(10) 0.0184(10) 0.0160(10) -0.0022(8) 0.0010(8) -0.0053(8)
C8 0.0187(10) 0.0191(10) 0.0162(10) 0.0048(8) -0.0041(8) -0.0068(8)
C9 0.0171(10) 0.0138(10) 0.0222(11) 0.0051(8) -0.0024(8) -0.0007(8)
C10 0.0174(10) 0.0156(10) 0.0167(10) -0.0011(8) 0.0019(8) -0.0022(8)
C11 0.0292(12) 0.0216(12) 0.0168(10) 0.0050(8) -0.0013(9) -0.0019(9)
C12 0.0137(10) 0.0203(11) 0.0187(10) -0.0020(9) 0.0015(8) 0.0010(8)
C13 0.0183(10) 0.0169(10) 0.0189(10) 0.0033(8) 0.0006(8) 0.0010(8)

loop_
_atom_type_symbol
_atom_type_description
_atom_type_scat_dispersion_real
_atom_type_scat_dispersion_imag
_atom_type_scat_source
C C 0.0033 0.0016 'International Tables Vol C Tables 4.2.6.8 and 6.1.1.4'
H H 0.0000 0.0000 'International Tables Vol C Tables 4.2.6.8 and 6.1.1.4'
Ag Ag -0.8971 1.1015 'International Tables Vol C Tables 4.2.6.8 and 6.1.1.4'
F F 0.0171 0.0103 'International Tables Vol C Tables 4.2.6.8 and 6.1.1.4'
N N 0.0061 0.0033 'International Tables Vol C Tables 4.2.6.8 and 6.1.1.4'
O O 0.0106 0.0060 'International Tables Vol C Tables 4.2.6.8 and 6.1.1.4'

loop_
_geom_angle_atom_site_label_1
_geom_angle_atom_site_label_2
_geom_angle_atom_site_label_3
_geom_angle
_geom_angle_site_symmetry_1
_geom_angle_site_symmetry_3
N1 Ag1 O2 129.55(6) . .
N1 Ag1 N3 122.31(6) . 7_655
O2 Ag1 N3 92.04(6) . 7_655
N1 Ag1 O3 83.69(5) . 5_566
O2 Ag1 O3 130.15(5) . 5_566
N3 Ag1 O3 98.57(5) 7_655 5_566
N1 Ag1 Ag1 88.92(4) . 5_566
O2 Ag1 Ag1 78.89(4) . 5_566
N3 Ag1 Ag1 143.61(4) 7_655 5_566
O3 Ag1 Ag1 64.05(3) 5_566 5_566
C8 O1 C11 114.44(16) . .
C12 O2 Ag1 114.29(13) . .
C12 O3 Ag1 117.82(13) . 5_566
C4 N1 C1 116.73(17) . .
C4 N1 Ag1 115.62(13) . .
C1 N1 Ag1 124.63(13) . .
C1 N2 H2A 124.6(15) . .
C1 N2 H2B 116.5(16) . .
H2A N2 H2B 117(2) . .
C2 N3 C1 117.37(17) . .
C2 N3 Ag1 123.27(13) . 7_665
C1 N3 Ag1 118.21(13) . 7_665
N2 C1 N3 117.99(18) . .
N2 C1 N1 118.19(18) . .
N3 C1 N1 123.82(18) . .
N3 C2 C3 122.91(19) . .
N3 C2 H2C 115.0(12) . .
C3 C2 H2C 122.0(12) . .
C4 C3 C2 115.47(18) . .
C4 C3 C5 122.34(18) . .
C2 C3 C5 122.18(18) . .
N1 C4 C3 123.47(19) . .
N1 C4 H4A 114.6(14) . .
C3 C4 H4A 121.9(14) . .
C6 C5 C10 116.00(18) . .
C6 C5 C3 121.96(18) . .
C10 C5 C3 122.02(17) . .
F1 C6 C7 118.33(18) . .
F1 C6 C5 119.00(17) . .
C7 C6 C5 122.66(19) . .
F2 C7 C6 119.79(19) . .
F2 C7 C8 119.78(18) . .
C6 C7 C8 120.42(19) . .
O1 C8 C9 122.27(19) . .
O1 C8 C7 120.20(19) . .
C9 C8 C7 117.45(18) . .
F3 C9 C10 119.22(18) . .
F3 C9 C8 119.47(17) . .
C10 C9 C8 121.27(19) . .
F4 C10 C9 118.47(18) . .
F4 C10 C5 119.35(18) . .
C9 C10 C5 122.13(19) . .
O1 C11 H11A 109.5 . .
O1 C11 H11B 109.5 . .
H11A C11 H11B 109.5 . .
O1 C11 H11C 109.5 . .
H11A C11 H11C 109.5 . .
H11B C11 H11C 109.5 . .
O3 C12 O2 128.6(2) . .
O3 C12 C13 115.98(18) . .
O2 C12 C13 115.39(17) . .
F7 C13 F5 107.01(17) . .
F7 C13 F6 107.17(16) . .
F5 C13 F6 106.80(16) . .
F7 C13 C12 112.27(16) . .
F5 C13 C12 112.66(16) . .
F6 C13 C12 110.60(17) . .

loop_
_geom_bond_atom_site_label_1
_geom_bond_atom_site_label_2
_geom_bond_distance
_geom_bond_site_symmetry_2
Ag1 N1 2.2820(17) .
Ag1 O2 2.3315(14) .
Ag1 N3 2.3504(17) 7_655
Ag1 O3 2.5344(15) 5_566
Ag1 Ag1 3.3572(3) 5_566
F1 C6 1.348(2) .
F2 C7 1.334(2) .
F3 C9 1.346(2) .
F4 C10 1.352(2) .
F5 C13 1.341(2) .
F6 C13 1.342(2) .
F7 C13 1.338(2) .
O1 C8 1.362(2) .
O1 C11 1.438(2) .
O2 C12 1.251(2) .
O3 C12 1.242(2) .
O3 Ag1 2.5344(15) 5_566
N1 C4 1.337(2) .
N1 C1 1.362(2) .
N2 C1 1.326(2) .
N2 H2A 0.840(15) .
N2 H2B 0.808(15) .
N3 C2 1.336(3) .
N3 C1 1.356(3) .
N3 Ag1 2.3504(17) 7_665
C2 C3 1.394(3) .
C2 H2C 1.01(2) .
C3 C4 1.389(3) .
C3 C5 1.488(3) .
C4 H4A 0.95(2) .
C5 C6 1.385(3) .
C5 C10 1.391(3) .
C6 C7 1.381(3) .
C7 C8 1.388(3) .
C8 C9 1.389(3) .
C9 C10 1.371(3) .
C11 H11A 0.9800 .
C11 H11B 0.9800 .
C11 H11C 0.9800 .
C12 C13 1.544(3) .
